data_7038283
loop_
_publ_author_name
'Gao, Hong-Ling'
'Jiang, Li'
'Liu, Shuang'
'Shen, Hai-Yun'
'Wang, Wen-Min'
'Cui, Jian-Zhong'

_publ_section_title
;
 Multiple magnetic relaxation processes, magnetocaloric effect and
 fluorescence properties of rhombus-shaped tetranuclear rare earth
 complexes.
;
_journal_issue 1
_journal_name_full 'Dalton transactions (Cambridge, England : 2003)'
_journal_page_first 253
_journal_page_last 264
_journal_paper_doi 10.1039/c5dt03790e
_journal_volume 45
_journal_year 2015
_chemical_formula_sum 'C116 H90 F6 N12 O16 Tm4'
_chemical_formula_weight 2697.71
_chemical_name_systematic
; 
 ? 
;
_space_group_crystal_system orthorhombic
_space_group_IT_number 60
_space_group_name_Hall '-P 2n 2ab'
_space_group_name_H-M_alt 'P b c n'
_symmetry_space_group_name_Hall '-P 2n 2ab'
_symmetry_space_group_name_H-M 'P b c n'
_atom_sites_solution_hydrogens mixed
_atom_sites_solution_primary direct
_atom_sites_solution_secondary difmap
_audit_creation_method SHELXL-2014/7
_audit_update_record
;
2015-10-30 deposited with the CCDC.
2015-11-10 downloaded from the CCDC.
;
_cell_angle_alpha 90
_cell_angle_beta 90
_cell_angle_gamma 90
_cell_formula_units_Z 4
_cell_length_a 14.271(3)
_cell_length_b 26.159(5)
_cell_length_c 30.634(6)
_cell_measurement_reflns_used 23443
_cell_measurement_temperature 113(2)
_cell_measurement_theta_max 27.8824
_cell_measurement_theta_min 1.6255
_cell_volume 11436(4)
_computing_cell_refinement crystalclear
_computing_data_collection crystalclear
_computing_data_reduction crystalclear
_computing_molecular_graphics 'Bruker SHELXTL'
_computing_publication_material 'Bruker SHELXTL'
_computing_structure_refinement 'SHELXL-2014/7 (Sheldrick, 2014)'
_computing_structure_solution 'SHELXS-97 (Sheldrick, 1990)'
_diffrn_ambient_temperature 113(2)
_diffrn_measured_fraction_theta_full 0.998
_diffrn_measured_fraction_theta_max 0.993
_diffrn_measurement_device_type 'rigaku saturn'
_diffrn_measurement_method '\w scans'
_diffrn_radiation_type MoK\a
_diffrn_radiation_wavelength 0.71073
_diffrn_reflns_av_R_equivalents 0.0553
_diffrn_reflns_av_unetI/netI 0.0481
_diffrn_reflns_laue_measured_fraction_full 0.998
_diffrn_reflns_laue_measured_fraction_max 0.993
_diffrn_reflns_limit_h_max 18
_diffrn_reflns_limit_h_min -17
_diffrn_reflns_limit_k_max 33
_diffrn_reflns_limit_k_min -34
_diffrn_reflns_limit_l_max 33
_diffrn_reflns_limit_l_min -40
_diffrn_reflns_number 67787
_diffrn_reflns_point_group_measured_fraction_full 0.998
_diffrn_reflns_point_group_measured_fraction_max 0.993
_diffrn_reflns_theta_full 25.242
_diffrn_reflns_theta_max 27.907
_diffrn_reflns_theta_min 1.557
_exptl_absorpt_coefficient_mu 3.150
_exptl_absorpt_correction_T_max 0.7037
_exptl_absorpt_correction_T_min 0.5715
_exptl_absorpt_correction_type multi-scan
_exptl_absorpt_process_details crystalclear
_exptl_crystal_colour yellow
_exptl_crystal_density_diffrn 1.567
_exptl_crystal_density_method 'not measured'
_exptl_crystal_description block
_exptl_crystal_F_000 5312
_exptl_crystal_size_max 0.180
_exptl_crystal_size_mid 0.160
_exptl_crystal_size_min 0.120
_refine_diff_density_max 1.282
_refine_diff_density_min -2.025
_refine_diff_density_rms 0.246
_refine_ls_extinction_method none
_refine_ls_goodness_of_fit_ref 1.154
_refine_ls_hydrogen_treatment constr
_refine_ls_matrix_type full
_refine_ls_number_parameters 771
_refine_ls_number_reflns 13585
_refine_ls_number_restraints 100
_refine_ls_restrained_S_all 1.153
_refine_ls_R_factor_all 0.0584
_refine_ls_R_factor_gt 0.0489
_refine_ls_shift/su_max 0.004
_refine_ls_shift/su_mean 0.000
_refine_ls_structure_factor_coef Fsqd
_refine_ls_weighting_details 'w=1/[\s^2^(Fo^2^)+(0.0551P)^2^+23.1379P] where P=(Fo^2^+2Fc^2^)/3'
_refine_ls_weighting_scheme calc
_refine_ls_wR_factor_gt 0.1183
_refine_ls_wR_factor_ref 0.1235
_reflns_Friedel_coverage 0.000
_reflns_number_gt 11811
_reflns_number_total 13585
_reflns_threshold_expression 'I > 2\s(I)'
_cod_data_source_file c5dt03790e2.cif
_cod_data_source_block 6
_cod_depositor_comments
;
The following automatic conversions were performed:

'_exptl_absorpt_correction_type' value 'MULTI-SCAN' changed to
'multi-scan' according to
/usr/data/users/saulius/crontab/automatic-downloads/current/RSC/lib/dictionaries/cif_core.dic
dictionary named 'cif_core.dic' version 2.4.2 from 2011-04-26.

Automatic conversion script
Id: cif_fix_values 4268 2015-11-12 08:31:59Z antanas 
;
_cod_original_cell_volume 11437(4)
_cod_database_code 7038283
_shelx_shelxl_version_number 2014/7
_shelx_space_group_comment
; 
The symmetry employed for this shelxl refinement is uniquely defined 
by the following loop, which should always be used as a source of 
symmetry information in preference to the above space-group names. 
They are only intended as comments. 
;
_shelx_estimated_absorpt_t_min 0.601
_shelx_estimated_absorpt_t_max 0.704

loop_
_space_group_symop_operation_xyz
'x, y, z'
'-x+1/2, -y+1/2, z+1/2'
'-x, y, -z+1/2'
'x+1/2, -y+1/2, -z'
'-x, -y, -z'
'x-1/2, y-1/2, -z-1/2'
'x, -y, z-1/2'
'-x-1/2, y-1/2, z'

loop_
_atom_site_label
_atom_site_type_symbol
_atom_site_fract_x
_atom_site_fract_y
_atom_site_fract_z
_atom_site_U_iso_or_equiv
_atom_site_adp_type
_atom_site_occupancy
_atom_site_site_symmetry_order
_atom_site_calc_flag
_atom_site_refinement_flags_posn
_atom_site_refinement_flags_adp
_atom_site_refinement_flags_occupancy
_atom_site_disorder_assembly
_atom_site_disorder_group
Tm1 Tm 1.11355(2) 0.03378(2) 1.00951(2) 0.01949(7) Uani 1 1 d . . . . .
Tm2 Tm 0.94569(2) 0.06416(2) 0.91690(2) 0.02114(7) Uani 1 1 d . . . . .
F1 F 1.0678(3) 0.51027(13) 1.13644(13) 0.0443(9) Uani 1 1 d . . . . .
F2 F 0.7909(3) 0.44437(14) 1.17719(13) 0.0492(10) Uani 1 1 d . . . . .
O1 O 1.0556(2) 0.10085(13) 0.96596(11) 0.0220(7) Uani 1 1 d . . . . .
O2 O 0.8659(2) 0.05728(13) 0.98159(11) 0.0222(7) Uani 1 1 d . . . . .
O3 O 0.8487(3) -0.00956(13) 0.91867(11) 0.0247(8) Uani 1 1 d . . . . .
O4 O 1.2383(2) 0.08730(14) 1.01948(12) 0.0265(8) Uani 1 1 d . . . . .
O5 O 1.2202(3) 0.01380(14) 0.95708(12) 0.0292(8) Uani 1 1 d . . . . .
O6 O 1.0240(3) 0.01423(15) 0.86749(11) 0.0286(8) Uani 1 1 d . . . . .
O7 O 1.0080(3) 0.12030(14) 0.86864(11) 0.0282(8) Uani 1 1 d . . . . .
O8 O 0.9813(2) -0.00163(12) 1.04344(10) 0.0197(7) Uani 1 1 d . . . . .
H8 H 0.9481 0.0236 1.0625 0.024 Uiso 1 1 calc R U . . .
N1 N 1.0466(3) 0.10522(16) 1.05332(13) 0.0207(8) Uani 1 1 d . . . . .
N2 N 1.0442(3) 0.29013(17) 1.05203(16) 0.0297(10) Uani 1 1 d . . . . .
N3 N 0.8586(3) 0.14363(17) 0.93446(14) 0.0244(9) Uani 1 1 d . . . . .
N4 N 0.7773(3) 0.24236(17) 1.06249(15) 0.0287(10) Uani 1 1 d . . . . .
N5 N 0.8316(3) 0.0578(2) 0.85446(15) 0.0354(11) Uani 1 1 d . . . . .
N6 N 0.6859(4) -0.0734(2) 0.76263(18) 0.0477(14) Uani 1 1 d D . . . .
C1 C 1.0297(4) 0.1065(2) 1.09597(17) 0.0262(11) Uani 1 1 d . . . . .
H1A H 1.0242 0.0750 1.1112 0.031 Uiso 1 1 calc R U . . .
C2 C 1.0198(4) 0.1521(2) 1.11941(18) 0.0293(11) Uani 1 1 d . . . . .
H2A H 1.0078 0.1512 1.1499 0.035 Uiso 1 1 calc R U . . .
C3 C 1.0275(4) 0.1982(2) 1.09800(17) 0.0273(11) Uani 1 1 d . . . . .
H3A H 1.0235 0.2294 1.1138 0.033 Uiso 1 1 calc R U . . .
C4 C 1.0416(3) 0.1986(2) 1.05231(17) 0.0234(10) Uani 1 1 d . . . . .
C5 C 1.0478(4) 0.2444(2) 1.02794(17) 0.0258(11) Uani 1 1 d . . . . .
C6 C 1.0557(4) 0.2404(2) 0.98313(18) 0.0276(11) Uani 1 1 d . . . . .
H6A H 1.0598 0.2707 0.9662 0.033 Uiso 1 1 calc R U . . .
C7 C 1.0577(3) 0.1929(2) 0.96162(17) 0.0255(11) Uani 1 1 d . . . . .
H7A H 1.0606 0.1920 0.9306 0.031 Uiso 1 1 calc R U . . .
C8 C 1.0556(3) 0.14745(18) 0.98475(16) 0.0202(10) Uani 1 1 d . . . . .
C9 C 1.0487(3) 0.15038(19) 1.03132(16) 0.0220(10) Uani 1 1 d . . . . .
C10 C 1.0810(4) 0.3315(2) 1.03756(18) 0.0264(11) Uani 1 1 d . . . . .
H10A H 1.1116 0.3316 1.0100 0.032 Uiso 1 1 calc R U . . .
C11 C 1.0761(4) 0.3786(2) 1.06342(18) 0.0253(11) Uani 1 1 d . . . . .
C12 C 1.0254(4) 0.3807(2) 1.1026(2) 0.0361(13) Uani 1 1 d . . . . .
H12A H 0.9914 0.3516 1.1121 0.043 Uiso 1 1 calc R U . . .
C13 C 1.0245(4) 0.4243(2) 1.1272(2) 0.0376(14) Uani 1 1 d . . . . .
H13A H 0.9913 0.4255 1.1541 0.045 Uiso 1 1 calc R U . . .
C14 C 1.0723(4) 0.4663(2) 1.1124(2) 0.0322(13) Uani 1 1 d . . . . .
C15 C 1.1225(4) 0.4665(2) 1.0742(2) 0.0342(13) Uani 1 1 d . . . . .
H15A H 1.1547 0.4964 1.0648 0.041 Uiso 1 1 calc R U . . .
C16 C 1.1251(4) 0.4221(2) 1.0497(2) 0.0297(12) Uani 1 1 d . . . . .
H16A H 1.1602 0.4211 1.0234 0.036 Uiso 1 1 calc R U . . .
C17 C 0.8514(4) 0.1854(2) 0.91077(18) 0.0317(12) Uani 1 1 d . . . . .
H17A H 0.8690 0.1839 0.8809 0.038 Uiso 1 1 calc R U . . .
C18 C 0.8188(4) 0.2323(2) 0.92765(19) 0.0333(13) Uani 1 1 d . . . . .
H18A H 0.8108 0.2611 0.9090 0.040 Uiso 1 1 calc R U . . .
C19 C 0.7988(4) 0.2359(2) 0.97127(19) 0.0310(12) Uani 1 1 d . . . . .
H19A H 0.7786 0.2674 0.9835 0.037 Uiso 1 1 calc R U . . .
C20 C 0.8084(3) 0.1923(2) 0.99782(17) 0.0245(10) Uani 1 1 d . . . . .
C21 C 0.7926(3) 0.1935(2) 1.04404(17) 0.0253(11) Uani 1 1 d . . . . .
C22 C 0.7958(4) 0.1483(2) 1.06662(17) 0.0271(11) Uani 1 1 d . . . . .
H22A H 0.7819 0.1486 1.0969 0.033 Uiso 1 1 calc R U . . .
C23 C 0.8189(4) 0.1017(2) 1.04671(17) 0.0253(11) Uani 1 1 d . . . . .
H23A H 0.8193 0.0712 1.0636 0.030 Uiso 1 1 calc R U . . .
C24 C 0.8412(3) 0.09968(19) 1.00252(16) 0.0216(10) Uani 1 1 d . . . . .
C25 C 0.8346(3) 0.1459(2) 0.97813(16) 0.0240(10) Uani 1 1 d . . . . .
C26 C 0.8047(4) 0.2510(2) 1.10108(18) 0.0293(11) Uani 1 1 d . . . . .
H26A H 0.8323 0.2240 1.1173 0.035 Uiso 1 1 calc R U . . .
C27 C 0.7952(4) 0.3015(2) 1.12170(18) 0.0286(11) Uani 1 1 d . . . . .
C28 C 0.7538(4) 0.3427(2) 1.09989(18) 0.0303(12) Uani 1 1 d . . . . .
H28A H 0.7279 0.3378 1.0716 0.036 Uiso 1 1 calc R U . . .
C29 C 0.7503(4) 0.3902(2) 1.11895(19) 0.0323(12) Uani 1 1 d . . . . .
H29A H 0.7207 0.4181 1.1046 0.039 Uiso 1 1 calc R U . . .
C30 C 0.7903(4) 0.3963(2) 1.1590(2) 0.0362(13) Uani 1 1 d . . . . .
C31 C 0.8306(4) 0.3578(2) 1.18229(19) 0.0366(13) Uani 1 1 d . . . . .
H31A H 0.8561 0.3636 1.2105 0.044 Uiso 1 1 calc R U . . .
C32 C 0.8333(4) 0.3094(2) 1.16319(18) 0.0322(12) Uani 1 1 d . . . . .
H32A H 0.8612 0.2816 1.1784 0.039 Uiso 1 1 calc R U . . .
C33 C 0.8181(4) 0.0904(3) 0.8228(2) 0.0407(15) Uani 1 1 d . . . . .
H33A H 0.8411 0.1242 0.8267 0.049 Uiso 1 1 calc R U . . .
C34 C 0.7725(4) 0.0792(3) 0.7840(2) 0.0404(15) Uani 1 1 d . . . . .
H34A H 0.7608 0.1054 0.7632 0.048 Uiso 1 1 calc R U . . .
C35 C 0.7447(4) 0.0303(3) 0.7759(2) 0.0446(16) Uani 1 1 d . . . . .
H35A H 0.7183 0.0216 0.7485 0.053 Uiso 1 1 calc R U . . .
C36 C 0.7553(4) -0.0075(3) 0.80848(19) 0.0369(13) Uani 1 1 d . . . . .
C37 C 0.7257(4) -0.0593(3) 0.8035(2) 0.0390(14) Uani 1 1 d . . . . .
C38 C 0.7341(4) -0.0920(3) 0.8385(2) 0.0423(15) Uani 1 1 d . . . . .
H38A H 0.7134 -0.1263 0.8356 0.051 Uiso 1 1 calc R U . . .
C39 C 0.7722(4) -0.0761(2) 0.87821(18) 0.0303(12) Uani 1 1 d . . . . .
H39A H 0.7744 -0.0992 0.9021 0.036 Uiso 1 1 calc R U . . .
C40 C 0.8072(4) -0.0264(2) 0.88307(18) 0.0281(11) Uani 1 1 d . . . . .
C41 C 0.7968(4) 0.0073(2) 0.84721(18) 0.0299(12) Uani 1 1 d . . . . .
F3 F 0.4710(16) -0.1918(10) 0.6106(8) 0.115(9) Uani 0.437(7) 1 d . U P A 1
C42 C 0.6326(10) -0.1135(5) 0.7618(5) 0.047(4) Uani 0.437(7) 1 d D U P A 1
H42A H 0.6186 -0.1292 0.7891 0.056 Uiso 0.437(7) 1 d R U P A 1
C43 C 0.5906(11) -0.1361(6) 0.7219(4) 0.043(4) Uani 0.437(7) 1 d D U P A 1
C44 C 0.5265(11) -0.1769(6) 0.7241(5) 0.046(4) Uani 0.437(7) 1 d . U P A 1
H44A H 0.5000 -0.1904 0.7500 0.055 Uiso 0.873(14) 2 d R U P A 1
C45 C 0.4844(14) -0.1935(7) 0.6863(6) 0.060(5) Uani 0.437(7) 1 d . U P A 1
H45A H 0.4342 -0.2181 0.6873 0.072 Uiso 0.437(7) 1 d R U P A 1
C46 C 0.5102(15) -0.1744(7) 0.6478(6) 0.055(5) Uani 0.437(7) 1 d . U P A 1
C47 C 0.5766(17) -0.1370(10) 0.6427(8) 0.067(6) Uani 0.437(7) 1 d . U P A 1
H47A H 0.5859 -0.1205 0.6152 0.080 Uiso 0.437(7) 1 d R U P A 1
C48 C 0.6184(18) -0.1161(9) 0.6811(9) 0.056(6) Uani 0.437(7) 1 d . U P A 1
H48A H 0.6727 -0.0946 0.6784 0.067 Uiso 0.437(7) 1 d R U P A 1
F3' F 0.5100(9) -0.1871(5) 0.6002(4) 0.060(3) Uani 0.563(7) 1 d . U P A 2
C42' C 0.7004(8) -0.1158(4) 0.7459(3) 0.043(3) Uani 0.563(7) 1 d D U P A 2
H42B H 0.7428 -0.1389 0.7601 0.052 Uiso 0.563(7) 1 d R U P A 2
C43' C 0.6523(8) -0.1326(4) 0.7059(3) 0.038(3) Uani 0.563(7) 1 d D U P A 2
C44' C 0.6620(9) -0.1819(5) 0.6936(4) 0.044(3) Uani 0.563(7) 1 d . U P A 2
H44B H 0.7017 -0.2040 0.7104 0.053 Uiso 0.563(7) 1 d R U P A 2
C45' C 0.6158(8) -0.2007(4) 0.6575(4) 0.038(3) Uani 0.563(7) 1 d . U P A 2
H45B H 0.6230 -0.2359 0.6487 0.046 Uiso 0.563(7) 1 d R U P A 2
C46' C 0.5608(10) -0.1689(5) 0.6346(4) 0.039(3) Uani 0.563(7) 1 d . U P A 2
C47' C 0.5468(10) -0.1178(5) 0.6453(4) 0.041(3) Uani 0.563(7) 1 d . U P A 2
H47B H 0.5031 -0.0964 0.6301 0.049 Uiso 0.563(7) 1 d R U P A 2
C48' C 0.5945(11) -0.0998(6) 0.6818(5) 0.040(3) Uani 0.563(7) 1 d . U P A 2
H48B H 0.5905 -0.0643 0.6902 0.048 Uiso 0.563(7) 1 d R U P A 2
C49 C 1.3864(4) 0.1257(3) 1.0292(3) 0.0517(19) Uani 1 1 d . . . . .
H49A H 1.3644 0.1333 1.0588 0.078 Uiso 1 1 calc R U . . .
H49B H 1.3849 0.1569 1.0116 0.078 Uiso 1 1 calc R U . . .
H49C H 1.4507 0.1126 1.0305 0.078 Uiso 1 1 calc R U . . .
C50 C 1.3239(4) 0.0862(2) 1.00892(18) 0.0310(12) Uani 1 1 d . . . . .
C51 C 1.3622(4) 0.0515(2) 0.9794(2) 0.0366(14) Uani 1 1 d . . . . .
H51A H 1.4284 0.0510 0.9759 0.044 Uiso 1 1 calc R U . . .
C52 C 1.3090(4) 0.0175(2) 0.9546(2) 0.0343(13) Uani 1 1 d . . . . .
C53 C 1.3566(5) -0.0166(3) 0.9213(3) 0.060(2) Uani 1 1 d . . . . .
H53A H 1.3397 -0.0523 0.9269 0.090 Uiso 1 1 calc R U . . .
H53B H 1.4247 -0.0126 0.9236 0.090 Uiso 1 1 calc R U . . .
H53C H 1.3363 -0.0069 0.8919 0.090 Uiso 1 1 calc R U . . .
C54 C 1.0817(6) -0.0248(3) 0.8034(2) 0.059(2) Uani 1 1 d . . . . .
H54A H 1.0326 -0.0509 0.8050 0.089 Uiso 1 1 calc R U . . .
H54B H 1.1398 -0.0383 0.8159 0.089 Uiso 1 1 calc R U . . .
H54C H 1.0924 -0.0155 0.7728 0.089 Uiso 1 1 calc R U . . .
C55 C 1.0513(4) 0.0223(2) 0.82870(18) 0.0340(13) Uani 1 1 d . . . . .
C56 C 1.0580(4) 0.0699(2) 0.80894(18) 0.0354(14) Uani 1 1 d . . . . .
H56A H 1.0751 0.0710 0.7790 0.043 Uiso 1 1 calc R U . . .
C57 C 1.0411(4) 0.1164(2) 0.83031(17) 0.0305(12) Uani 1 1 d . . . . .
C58 C 1.0631(4) 0.1660(2) 0.8073(2) 0.0391(14) Uani 1 1 d . . . . .
H58A H 1.0103 0.1897 0.8106 0.059 Uiso 1 1 calc R U . . .
H58B H 1.0738 0.1594 0.7762 0.059 Uiso 1 1 calc R U . . .
H58C H 1.1195 0.1813 0.8200 0.059 Uiso 1 1 calc R U . . .

loop_
_atom_site_aniso_label
_atom_site_aniso_U_11
_atom_site_aniso_U_22
_atom_site_aniso_U_33
_atom_site_aniso_U_23
_atom_site_aniso_U_13
_atom_site_aniso_U_12
Tm1 0.01705(12) 0.02384(12) 0.01759(12) -0.00183(8) 0.00134(8) -0.00271(8)
Tm2 0.01997(12) 0.02720(13) 0.01624(12) -0.00155(9) 0.00082(8) -0.00212(8)
F1 0.039(2) 0.0341(19) 0.060(2) -0.0179(18) -0.0034(17) 0.0009(16)
F2 0.059(3) 0.040(2) 0.049(2) -0.0217(18) 0.0061(19) -0.0035(18)
O1 0.0221(18) 0.0237(17) 0.0203(17) -0.0039(14) -0.0019(13) -0.0004(14)
O2 0.0222(18) 0.0253(18) 0.0190(17) -0.0027(14) 0.0044(13) 0.0004(14)
O3 0.0253(19) 0.0257(18) 0.0230(18) -0.0003(15) 0.0011(14) -0.0048(15)
O4 0.0178(18) 0.0318(19) 0.0298(19) -0.0039(16) 0.0001(14) -0.0056(15)
O5 0.026(2) 0.0294(19) 0.032(2) -0.0032(16) 0.0122(16) -0.0050(16)
O6 0.0264(19) 0.037(2) 0.0225(18) -0.0066(16) 0.0076(14) -0.0007(16)
O7 0.031(2) 0.033(2) 0.0203(18) 0.0011(15) 0.0020(15) -0.0072(16)
O8 0.0160(16) 0.0243(17) 0.0189(16) -0.0040(13) 0.0017(12) -0.0022(13)
N1 0.017(2) 0.024(2) 0.021(2) 0.0004(17) 0.0014(15) -0.0054(16)
N2 0.028(2) 0.027(2) 0.034(3) -0.004(2) -0.0009(19) -0.0012(19)
N3 0.022(2) 0.029(2) 0.022(2) 0.0021(18) -0.0027(17) -0.0033(18)
N4 0.026(2) 0.028(2) 0.033(2) -0.0042(19) 0.0044(19) -0.0001(19)
N5 0.021(2) 0.059(3) 0.026(2) 0.010(2) 0.0055(18) 0.001(2)
N6 0.047(3) 0.060(4) 0.036(3) -0.009(3) -0.002(2) -0.006(3)
C1 0.027(3) 0.029(3) 0.022(3) -0.001(2) 0.000(2) -0.006(2)
C2 0.032(3) 0.031(3) 0.025(3) -0.005(2) 0.003(2) -0.001(2)
C3 0.027(3) 0.027(3) 0.027(3) -0.005(2) -0.001(2) 0.002(2)
C4 0.021(2) 0.025(3) 0.024(3) -0.003(2) -0.0026(19) 0.002(2)
C5 0.023(3) 0.026(3) 0.028(3) -0.003(2) 0.003(2) -0.001(2)
C6 0.028(3) 0.026(3) 0.029(3) 0.000(2) 0.000(2) -0.003(2)
C7 0.021(3) 0.030(3) 0.026(3) 0.003(2) -0.0004(19) -0.003(2)
C8 0.017(2) 0.020(2) 0.024(2) -0.0018(19) -0.0012(18) -0.0019(18)
C9 0.019(2) 0.025(2) 0.021(2) -0.002(2) 0.0022(18) -0.0004(19)
C10 0.018(2) 0.029(3) 0.031(3) 0.002(2) 0.000(2) 0.001(2)
C11 0.018(2) 0.025(3) 0.032(3) 0.000(2) -0.005(2) 0.001(2)
C12 0.036(3) 0.030(3) 0.042(3) -0.001(3) 0.007(3) -0.005(2)
C13 0.036(3) 0.038(3) 0.039(3) -0.005(3) 0.007(3) -0.003(3)
C14 0.021(3) 0.029(3) 0.047(4) -0.012(3) -0.010(2) 0.000(2)
C15 0.024(3) 0.030(3) 0.049(4) 0.004(3) -0.002(2) -0.003(2)
C16 0.020(3) 0.024(3) 0.045(3) -0.001(2) 0.002(2) -0.002(2)
C17 0.032(3) 0.036(3) 0.027(3) 0.003(2) -0.002(2) -0.001(2)
C18 0.039(3) 0.031(3) 0.031(3) 0.004(2) -0.001(2) 0.004(2)
C19 0.028(3) 0.030(3) 0.035(3) 0.000(2) -0.001(2) 0.001(2)
C20 0.018(2) 0.030(3) 0.025(3) -0.003(2) 0.0001(19) -0.002(2)
C21 0.015(2) 0.028(3) 0.033(3) -0.008(2) 0.0039(19) 0.003(2)
C22 0.026(3) 0.035(3) 0.021(2) -0.003(2) 0.003(2) -0.002(2)
C23 0.023(3) 0.027(3) 0.026(3) -0.002(2) 0.005(2) -0.003(2)
C24 0.013(2) 0.030(3) 0.022(2) 0.001(2) 0.0000(17) 0.0001(19)
C25 0.014(2) 0.034(3) 0.024(3) -0.002(2) -0.0018(18) -0.007(2)
C26 0.022(3) 0.032(3) 0.034(3) -0.004(2) 0.003(2) 0.004(2)
C27 0.017(2) 0.034(3) 0.035(3) -0.007(2) 0.004(2) 0.002(2)
C28 0.022(3) 0.041(3) 0.028(3) -0.005(2) 0.002(2) 0.002(2)
C29 0.030(3) 0.032(3) 0.035(3) -0.005(2) 0.004(2) -0.002(2)
C30 0.036(3) 0.031(3) 0.042(3) -0.011(3) 0.012(3) -0.002(2)
C31 0.034(3) 0.047(3) 0.029(3) -0.008(3) 0.002(2) -0.001(3)
C32 0.029(3) 0.036(3) 0.031(3) -0.007(2) 0.001(2) 0.004(2)
C33 0.030(3) 0.058(4) 0.034(3) 0.003(3) -0.004(2) -0.004(3)
C34 0.034(3) 0.056(4) 0.031(3) 0.013(3) -0.010(2) -0.008(3)
C35 0.034(3) 0.075(5) 0.025(3) 0.004(3) -0.005(2) -0.015(3)
C36 0.030(3) 0.051(4) 0.030(3) -0.001(3) 0.000(2) -0.003(3)
C37 0.034(3) 0.050(4) 0.033(3) -0.010(3) -0.005(2) -0.004(3)
C38 0.039(4) 0.046(4) 0.042(4) -0.008(3) -0.009(3) -0.006(3)
C39 0.032(3) 0.034(3) 0.025(3) -0.005(2) -0.003(2) -0.005(2)
C40 0.023(3) 0.034(3) 0.028(3) -0.007(2) 0.001(2) -0.003(2)
C41 0.019(3) 0.038(3) 0.033(3) 0.004(2) 0.004(2) 0.002(2)
F3 0.133(16) 0.109(12) 0.103(13) -0.019(10) -0.018(11) -0.047(11)
C42 0.047(7) 0.048(7) 0.045(7) -0.004(6) -0.003(6) -0.006(6)
C43 0.045(7) 0.040(6) 0.043(7) -0.003(6) 0.000(6) 0.000(6)
C44 0.044(7) 0.045(7) 0.049(7) -0.008(6) -0.004(6) -0.010(6)
C45 0.061(8) 0.057(8) 0.061(8) -0.004(7) -0.002(7) -0.001(7)
C46 0.051(8) 0.062(8) 0.052(8) -0.003(7) -0.012(7) -0.004(7)
C47 0.070(10) 0.068(10) 0.062(9) 0.000(8) -0.005(8) -0.003(8)
C48 0.058(10) 0.056(10) 0.054(9) 0.005(8) 0.000(8) -0.005(8)
F3' 0.083(8) 0.056(6) 0.041(5) -0.029(4) -0.035(5) 0.013(6)
C42' 0.046(6) 0.044(6) 0.040(5) -0.009(5) -0.001(5) 0.005(5)
C43' 0.045(6) 0.038(5) 0.032(5) -0.005(4) 0.001(5) 0.000(5)
C44' 0.046(6) 0.048(6) 0.039(5) -0.003(5) -0.006(5) 0.011(5)
C45' 0.047(6) 0.031(5) 0.037(5) -0.007(4) 0.002(4) 0.000(4)
C46' 0.050(6) 0.034(5) 0.033(5) -0.016(4) -0.002(5) 0.001(5)
C47' 0.056(7) 0.033(6) 0.033(5) -0.008(5) -0.013(5) 0.008(5)
C48' 0.046(7) 0.040(6) 0.034(6) -0.007(5) -0.014(5) 0.005(6)
C49 0.028(3) 0.059(4) 0.068(5) -0.016(4) 0.003(3) -0.019(3)
C50 0.023(3) 0.036(3) 0.034(3) 0.006(2) 0.003(2) -0.006(2)
C51 0.015(3) 0.044(3) 0.051(4) 0.002(3) 0.006(2) -0.003(2)
C52 0.035(3) 0.024(3) 0.043(3) 0.009(2) 0.013(3) 0.002(2)
C53 0.044(4) 0.045(4) 0.092(6) -0.016(4) 0.039(4) -0.007(3)
C54 0.092(6) 0.048(4) 0.038(4) -0.016(3) 0.035(4) -0.013(4)
C55 0.039(3) 0.040(3) 0.023(3) -0.010(2) -0.001(2) -0.007(3)
C56 0.041(3) 0.051(4) 0.015(2) -0.005(2) 0.009(2) -0.011(3)
C57 0.022(3) 0.050(3) 0.020(3) 0.004(2) -0.0055(19) -0.007(2)
C58 0.033(3) 0.048(4) 0.037(3) 0.017(3) 0.003(2) -0.005(3)

loop_
_atom_type_symbol
_atom_type_description
_atom_type_scat_dispersion_real
_atom_type_scat_dispersion_imag
_atom_type_scat_source
C C 0.0033 0.0016 'International Tables Vol C Tables 4.2.6.8 and 6.1.1.4'
H H 0.0000 0.0000 'International Tables Vol C Tables 4.2.6.8 and 6.1.1.4'
N N 0.0061 0.0033 'International Tables Vol C Tables 4.2.6.8 and 6.1.1.4'
O O 0.0106 0.0060 'International Tables Vol C Tables 4.2.6.8 and 6.1.1.4'
F F 0.0171 0.0103 'International Tables Vol C Tables 4.2.6.8 and 6.1.1.4'
Tm Tm -0.3139 5.2483 'International Tables Vol C Tables 4.2.6.8 and 6.1.1.4'

loop_
_geom_angle_atom_site_label_1
_geom_angle_atom_site_label_2
_geom_angle_atom_site_label_3
_geom_angle
_geom_angle_site_symmetry_1
_geom_angle_site_symmetry_3
O5 Tm1 O8 79.02(13) . 5_757
O5 Tm1 O4 73.37(13) . .
O8 Tm1 O4 141.77(12) 5_757 .
O5 Tm1 O8 139.55(12) . .
O8 Tm1 O8 72.00(13) 5_757 .
O4 Tm1 O8 144.06(12) . .
O5 Tm1 O3 116.46(13) . 5_757
O8 Tm1 O3 134.75(12) 5_757 5_757
O4 Tm1 O3 82.05(13) . 5_757
O8 Tm1 O3 70.33(12) . 5_757
O5 Tm1 O1 90.35(13) . .
O8 Tm1 O1 70.27(12) 5_757 .
O4 Tm1 O1 83.84(12) . .
O8 Tm1 O1 105.23(12) . .
O3 Tm1 O1 144.22(12) 5_757 .
O5 Tm1 O2 76.81(12) . 5_757
O8 Tm1 O2 77.76(12) 5_757 5_757
O4 Tm1 O2 119.65(13) . 5_757
O8 Tm1 O2 70.02(11) . 5_757
O3 Tm1 O2 66.49(12) 5_757 5_757
O1 Tm1 O2 147.31(12) . 5_757
O5 Tm1 N1 144.07(13) . .
O8 Tm1 N1 115.70(12) 5_757 .
O4 Tm1 N1 76.52(13) . .
O8 Tm1 N1 75.46(12) . .
O3 Tm1 N1 77.63(13) 5_757 .
O1 Tm1 N1 67.15(13) . .
O2 Tm1 N1 136.51(12) 5_757 .
O5 Tm1 Tm2 116.52(10) . 5_757
O8 Tm1 Tm2 92.56(8) 5_757 5_757
O4 Tm1 Tm2 123.24(9) . 5_757
O8 Tm1 Tm2 40.05(8) . 5_757
O3 Tm1 Tm2 42.18(9) 5_757 5_757
O1 Tm1 Tm2 145.29(8) . 5_757
O2 Tm1 Tm2 40.38(8) 5_757 5_757
N1 Tm1 Tm2 96.26(9) . 5_757
O5 Tm1 Tm1 111.20(10) . 5_757
O8 Tm1 Tm1 36.65(8) 5_757 5_757
O4 Tm1 Tm1 170.43(9) . 5_757
O8 Tm1 Tm1 35.35(8) . 5_757
O3 Tm1 Tm1 102.54(9) 5_757 5_757
O1 Tm1 Tm1 87.68(8) . 5_757
O2 Tm1 Tm1 69.91(8) 5_757 5_757
N1 Tm1 Tm1 96.10(9) . 5_757
Tm2 Tm1 Tm1 63.053(10) 5_757 5_757
O5 Tm1 Tm2 86.71(10) . .
O8 Tm1 Tm2 33.79(8) 5_757 .
O4 Tm1 Tm2 117.58(9) . .
O8 Tm1 Tm2 84.60(8) . .
O3 Tm1 Tm2 154.12(9) 5_757 .
O1 Tm1 Tm2 36.78(8) . .
O2 Tm1 Tm2 111.55(8) 5_757 .
N1 Tm1 Tm2 90.21(9) . .
Tm2 Tm1 Tm2 118.674(12) 5_757 .
Tm1 Tm1 Tm2 55.621(10) 5_757 .
O7 Tm2 O8 129.13(13) . 5_757
O7 Tm2 O6 75.34(14) . .
O8 Tm2 O6 73.81(12) 5_757 .
O7 Tm2 O2 144.07(13) . .
O8 Tm2 O2 73.22(12) 5_757 .
O6 Tm2 O2 140.26(13) . .
O7 Tm2 O3 140.36(12) . .
O8 Tm2 O3 70.91(12) 5_757 .
O6 Tm2 O3 80.59(13) . .
O2 Tm2 O3 68.10(12) . .
O7 Tm2 O1 83.79(12) . .
O8 Tm2 O1 69.64(11) 5_757 .
O6 Tm2 O1 109.04(13) . .
O2 Tm2 O1 79.21(12) . .
O3 Tm2 O1 134.34(12) . .
O7 Tm2 N3 78.16(14) . .
O8 Tm2 N3 135.39(12) 5_757 .
O6 Tm2 N3 149.93(14) . .
O2 Tm2 N3 68.26(13) . .
O3 Tm2 N3 112.55(13) . .
O1 Tm2 N3 81.67(13) . .
O7 Tm2 N5 78.52(14) . .
O8 Tm2 N5 130.58(15) 5_757 .
O6 Tm2 N5 77.04(15) . .
O2 Tm2 N5 109.28(14) . .
O3 Tm2 N5 65.56(14) . .
O1 Tm2 N5 159.20(15) . .
N3 Tm2 N5 84.05(15) . .
O7 Tm2 Tm1 170.12(10) . 5_757
O8 Tm2 Tm1 41.27(8) 5_757 5_757
O6 Tm2 Tm1 97.22(10) . 5_757
O2 Tm2 Tm1 43.04(9) . 5_757
O3 Tm2 Tm1 41.69(8) . 5_757
O1 Tm2 Tm1 92.73(8) . 5_757
N3 Tm2 Tm1 110.56(10) . 5_757
N5 Tm2 Tm1 106.45(11) . 5_757
O7 Tm2 Tm1 112.07(9) . .
O8 Tm2 Tm1 33.54(8) 5_757 .
O6 Tm2 Tm1 93.81(10) . .
O2 Tm2 Tm1 69.58(9) . .
O3 Tm2 Tm1 100.42(9) . .
O1 Tm2 Tm1 36.40(8) . .
N3 Tm2 Tm1 109.23(10) . .
N5 Tm2 Tm1 164.11(12) . .
Tm1 Tm2 Tm1 61.328(12) 5_757 .
C8 O1 Tm1 115.6(3) . .
C8 O1 Tm2 129.5(3) . .
Tm1 O1 Tm2 106.82(13) . .
C24 O2 Tm2 118.9(3) . .
C24 O2 Tm1 143.2(3) . 5_757
Tm2 O2 Tm1 96.58(12) . 5_757
C40 O3 Tm1 141.9(3) . 5_757
C40 O3 Tm2 121.0(3) . .
Tm1 O3 Tm2 96.12(12) 5_757 .
C50 O4 Tm1 134.8(4) . .
C52 O5 Tm1 133.6(4) . .
C55 O6 Tm2 132.4(4) . .
C57 O7 Tm2 134.2(4) . .
Tm1 O8 Tm2 112.67(14) 5_757 5_757
Tm1 O8 Tm1 108.00(13) 5_757 .
Tm2 O8 Tm1 98.68(12) 5_757 .
Tm1 O8 H8 112.2 5_757 .
Tm2 O8 H8 112.2 5_757 .
Tm1 O8 H8 112.2 . .
C1 N1 C9 118.0(4) . .
C1 N1 Tm1 128.1(3) . .
C9 N1 Tm1 112.1(3) . .
C10 N2 C5 121.4(5) . .
C17 N3 C25 118.6(5) . .
C17 N3 Tm2 128.0(4) . .
C25 N3 Tm2 111.7(3) . .
C26 N4 C21 119.2(5) . .
C33 N5 C41 116.0(5) . .
C33 N5 Tm2 128.0(4) . .
C41 N5 Tm2 113.8(3) . .
C42' N6 C37 122.0(7) . .
C42 N6 C37 117.5(8) . .
N1 C1 C2 122.9(5) . .
N1 C1 H1A 118.5 . .
C2 C1 H1A 118.5 . .
C3 C2 C1 119.6(5) . .
C3 C2 H2A 120.2 . .
C1 C2 H2A 120.2 . .
C2 C3 C4 119.3(5) . .
C2 C3 H3A 120.4 . .
C4 C3 H3A 120.4 . .
C3 C4 C5 122.5(5) . .
C3 C4 C9 116.9(5) . .
C5 C4 C9 120.6(5) . .
C6 C5 N2 126.1(5) . .
C6 C5 C4 117.7(5) . .
N2 C5 C4 116.2(5) . .
C5 C6 C7 122.3(5) . .
C5 C6 H6A 118.8 . .
C7 C6 H6A 118.8 . .
C8 C7 C6 121.2(5) . .
C8 C7 H7A 119.4 . .
C6 C7 H7A 119.4 . .
O1 C8 C7 123.9(4) . .
O1 C8 C9 118.3(4) . .
C7 C8 C9 117.7(5) . .
N1 C9 C4 123.0(4) . .
N1 C9 C8 116.7(4) . .
C4 C9 C8 120.3(5) . .
N2 C10 C11 120.2(5) . .
N2 C10 H10A 119.9 . .
C11 C10 H10A 119.9 . .
C16 C11 C12 118.9(5) . .
C16 C11 C10 119.8(5) . .
C12 C11 C10 121.3(5) . .
C13 C12 C11 120.6(5) . .
C13 C12 H12A 119.7 . .
C11 C12 H12A 119.7 . .
C12 C13 C14 118.7(6) . .
C12 C13 H13A 120.6 . .
C14 C13 H13A 120.6 . .
F1 C14 C13 118.2(6) . .
F1 C14 C15 118.6(5) . .
C13 C14 C15 123.1(5) . .
C14 C15 C16 118.2(5) . .
C14 C15 H15A 120.9 . .
C16 C15 H15A 120.9 . .
C15 C16 C11 120.4(5) . .
C15 C16 H16A 119.8 . .
C11 C16 H16A 119.8 . .
N3 C17 C18 123.1(5) . .
N3 C17 H17A 118.4 . .
C18 C17 H17A 118.4 . .
C19 C18 C17 119.0(5) . .
C19 C18 H18A 120.5 . .
C17 C18 H18A 120.5 . .
C18 C19 C20 119.3(5) . .
C18 C19 H19A 120.4 . .
C20 C19 H19A 120.4 . .
C25 C20 C19 118.5(5) . .
C25 C20 C21 118.9(5) . .
C19 C20 C21 122.6(5) . .
C22 C21 N4 125.6(5) . .
C22 C21 C20 118.4(5) . .
N4 C21 C20 116.0(5) . .
C21 C22 C23 122.5(5) . .
C21 C22 H22A 118.7 . .
C23 C22 H22A 118.7 . .
C24 C23 C22 120.7(5) . .
C24 C23 H23A 119.7 . .
C22 C23 H23A 119.7 . .
O2 C24 C23 124.2(5) . .
O2 C24 C25 118.2(4) . .
C23 C24 C25 117.6(5) . .
N3 C25 C20 121.2(5) . .
N3 C25 C24 117.0(5) . .
C20 C25 C24 121.7(5) . .
N4 C26 C27 122.3(5) . .
N4 C26 H26A 118.9 . .
C27 C26 H26A 118.9 . .
C32 C27 C28 119.1(5) . .
C32 C27 C26 119.1(5) . .
C28 C27 C26 121.7(5) . .
C29 C28 C27 120.6(5) . .
C29 C28 H28A 119.7 . .
C27 C28 H28A 119.7 . .
C30 C29 C28 118.2(6) . .
C30 C29 H29A 120.9 . .
C28 C29 H29A 120.9 . .
C31 C30 C29 124.2(5) . .
C31 C30 F2 117.6(5) . .
C29 C30 F2 118.2(6) . .
C30 C31 C32 117.6(5) . .
C30 C31 H31A 121.2 . .
C32 C31 H31A 121.2 . .
C31 C32 C27 120.2(6) . .
C31 C32 H32A 119.9 . .
C27 C32 H32A 119.9 . .
N5 C33 C34 124.6(6) . .
N5 C33 H33A 117.7 . .
C34 C33 H33A 117.7 . .
C35 C34 C33 119.4(6) . .
C35 C34 H34A 120.3 . .
C33 C34 H34A 120.3 . .
C34 C35 C36 119.9(6) . .
C34 C35 H35A 120.1 . .
C36 C35 H35A 120.1 . .
C41 C36 C35 117.2(6) . .
C41 C36 C37 119.0(6) . .
C35 C36 C37 123.8(6) . .
C38 C37 N6 124.0(6) . .
C38 C37 C36 118.6(5) . .
N6 C37 C36 117.4(6) . .
C37 C38 C39 121.9(6) . .
C37 C38 H38A 119.0 . .
C39 C38 H38A 119.0 . .
C38 C39 C40 120.5(6) . .
C38 C39 H39A 119.7 . .
C40 C39 H39A 119.7 . .
O3 C40 C39 124.0(5) . .
O3 C40 C41 118.7(5) . .
C39 C40 C41 117.3(5) . .
C36 C41 C40 122.5(5) . .
C36 C41 N5 122.8(5) . .
C40 C41 N5 114.8(5) . .
N6 C42 C43 125.2(12) . .
N6 C42 H42A 116.9 . .
C43 C42 H42A 117.8 . .
C44 C43 C48 120.4(15) . .
C44 C43 C42 121.7(13) . .
C48 C43 C42 117.9(16) . .
C45 C44 C43 118.9(15) . .
C45 C44 C44 124.8(16) . 3_656
C43 C44 C44 108.9(11) . 3_656
C45 C44 H44A 114.3 . .
C43 C44 H44A 125.8 . .
C44 C44 H44A 22.0 3_656 .
C46 C45 C44 120.4(18) . .
C46 C45 H45A 119.0 . .
C44 C45 H45A 120.6 . .
C45 C46 F3 120(2) . .
C45 C46 C47 124(2) . .
F3 C46 C47 116(2) . .
C46 C47 C48 118(2) . .
C46 C47 H47A 121.3 . .
C48 C47 H47A 119.5 . .
C43 C48 C47 118(2) . .
C43 C48 H48A 121.3 . .
C47 C48 H48A 119.4 . .
N6 C42' C43' 122.3(9) . .
N6 C42' H42B 118.8 . .
C43' C42' H42B 118.9 . .
C44' C43' C48' 120.0(11) . .
C44' C43' C42' 118.0(10) . .
C48' C43' C42' 122.0(11) . .
C43' C44' C45' 121.1(11) . .
C43' C44' H44B 119.1 . .
C45' C44' H44B 119.8 . .
C46' C45' C44' 118.4(11) . .
C46' C45' H45B 120.5 . .
C44' C45' H45B 121.1 . .
C45' C46' F3' 119.8(11) . .
C45' C46' C47' 123.9(12) . .
F3' C46' C47' 116.2(12) . .
C48' C47' C46' 116.4(13) . .
C48' C47' H47B 120.8 . .
C46' C47' H47B 122.6 . .
C47' C48' C43' 120.2(13) . .
C47' C48' H48B 120.6 . .
C43' C48' H48B 119.1 . .
C50 C49 H49A 109.5 . .
C50 C49 H49B 109.5 . .
H49A C49 H49B 109.5 . .
C50 C49 H49C 109.5 . .
H49A C49 H49C 109.5 . .
H49B C49 H49C 109.5 . .
O4 C50 C51 124.1(5) . .
O4 C50 C49 116.9(5) . .
C51 C50 C49 119.0(5) . .
C52 C51 C50 123.7(5) . .
C52 C51 H51A 118.2 . .
C50 C51 H51A 118.2 . .
O5 C52 C51 124.1(5) . .
O5 C52 C53 116.1(6) . .
C51 C52 C53 119.8(6) . .
C52 C53 H53A 109.5 . .
C52 C53 H53B 109.5 . .
H53A C53 H53B 109.5 . .
C52 C53 H53C 109.5 . .
H53A C53 H53C 109.5 . .
H53B C53 H53C 109.5 . .
C55 C54 H54A 109.5 . .
C55 C54 H54B 109.5 . .
H54A C54 H54B 109.5 . .
C55 C54 H54C 109.5 . .
H54A C54 H54C 109.5 . .
H54B C54 H54C 109.5 . .
O6 C55 C56 125.4(5) . .
O6 C55 C54 115.6(6) . .
C56 C55 C54 119.0(5) . .
C55 C56 C57 124.2(5) . .
C55 C56 H56A 117.9 . .
C57 C56 H56A 117.9 . .
O7 C57 C56 124.5(5) . .
O7 C57 C58 116.1(5) . .
C56 C57 C58 119.5(5) . .
C57 C58 H58A 109.5 . .
C57 C58 H58B 109.5 . .
H58A C58 H58B 109.5 . .
C57 C58 H58C 109.5 . .
H58A C58 H58C 109.5 . .
H58B C58 H58C 109.5 . .

loop_
_geom_bond_atom_site_label_1
_geom_bond_atom_site_label_2
_geom_bond_distance
_geom_bond_site_symmetry_2
Tm1 O5 2.273(3) .
Tm1 O8 2.274(3) 5_757
Tm1 O4 2.285(3) .
Tm1 O8 2.346(3) .
Tm1 O3 2.352(3) 5_757
Tm1 O1 2.354(3) .
Tm1 O2 2.416(4) 5_757
Tm1 N1 2.491(4) .
Tm1 Tm2 3.5157(6) 5_757
Tm1 Tm1 3.7374(7) 5_757
Tm1 Tm2 3.7972(6) .
Tm2 O7 2.266(3) .
Tm2 O8 2.289(3) 5_757
Tm2 O6 2.290(3) .
Tm2 O2 2.293(3) .
Tm2 O3 2.374(3) .
Tm2 O1 2.375(3) .
Tm2 N3 2.481(4) .
Tm2 N5 2.518(5) .
Tm2 Tm1 3.5157(6) 5_757
F1 C14 1.368(6) .
F2 C30 1.376(6) .
O1 C8 1.348(6) .
O2 C24 1.329(6) .
O2 Tm1 2.416(4) 5_757
O3 C40 1.317(6) .
O3 Tm1 2.352(3) 5_757
O4 C50 1.264(6) .
O5 C52 1.273(7) .
O6 C55 1.268(7) .
O7 C57 1.270(6) .
O8 Tm1 2.274(3) 5_757
O8 Tm2 2.289(3) 5_757
O8 H8 1.0000 .
N1 C1 1.329(6) .
N1 C9 1.360(6) .
N2 C10 1.282(7) .
N2 C5 1.407(7) .
N3 C17 1.316(7) .
N3 C25 1.382(6) .
N4 C26 1.265(7) .
N4 C21 1.415(6) .
N5 C33 1.305(8) .
N5 C41 1.428(8) .
N6 C42' 1.240(8) .
N6 C42 1.296(9) .
N6 C37 1.422(8) .
C1 C2 1.399(7) .
C1 H1A 0.9500 .
C2 C3 1.378(7) .
C2 H2A 0.9500 .
C3 C4 1.414(7) .
C3 H3A 0.9500 .
C4 C5 1.415(7) .
C4 C9 1.419(7) .
C5 C6 1.381(7) .
C6 C7 1.406(7) .
C6 H6A 0.9500 .
C7 C8 1.384(7) .
C7 H7A 0.9500 .
C8 C9 1.432(7) .
C10 C11 1.468(7) .
C10 H10A 0.9500 .
C11 C16 1.399(7) .
C11 C12 1.402(8) .
C12 C13 1.368(8) .
C12 H12A 0.9500 .
C13 C14 1.369(8) .
C13 H13A 0.9500 .
C14 C15 1.373(9) .
C15 C16 1.384(8) .
C15 H15A 0.9500 .
C16 H16A 0.9500 .
C17 C18 1.410(8) .
C17 H17A 0.9500 .
C18 C19 1.369(8) .
C18 H18A 0.9500 .
C19 C20 1.407(8) .
C19 H19A 0.9500 .
C20 C25 1.406(7) .
C20 C21 1.434(7) .
C21 C22 1.369(7) .
C22 C23 1.403(7) .
C22 H22A 0.9500 .
C23 C24 1.392(7) .
C23 H23A 0.9500 .
C24 C25 1.425(7) .
C26 C27 1.470(7) .
C26 H26A 0.9500 .
C27 C32 1.398(8) .
C27 C28 1.399(8) .
C28 C29 1.373(8) .
C28 H28A 0.9500 .
C29 C30 1.364(8) .
C29 H29A 0.9500 .
C30 C31 1.362(9) .
C31 C32 1.395(8) .
C31 H31A 0.9500 .
C32 H32A 0.9500 .
C33 C34 1.387(8) .
C33 H33A 0.9500 .
C34 C35 1.361(9) .
C34 H34A 0.9500 .
C35 C36 1.412(9) .
C35 H35A 0.9500 .
C36 C41 1.381(8) .
C36 C37 1.427(9) .
C37 C38 1.379(9) .
C38 C39 1.394(8) .
C38 H38A 0.9500 .
C39 C40 1.401(7) .
C39 H39A 0.9500 .
C40 C41 1.416(8) .
F3 C46 1.35(3) .
C42 C43 1.482(9) .
C42 H42A 0.9544 .
C43 C44 1.41(2) .
C43 C48 1.41(3) .
C44 C45 1.38(2) .
C44 C44 1.76(3) 3_656
C44 H44A 0.9468 .
C45 C46 1.33(3) .
C45 H45A 0.9618 .
C46 C47 1.37(3) .
C47 C48 1.43(4) .
C47 H47A 0.9547 .
C48 H48A 0.9610 .
F3' C46' 1.364(15) .
C42' C43' 1.471(9) .
C42' H42B 0.9599 .
C43' C44' 1.349(15) .
C43' C48' 1.401(18) .
C44' C45' 1.380(15) .
C44' H44B 0.9592 .
C45' C46' 1.342(17) .
C45' H45B 0.9644 .
C46' C47' 1.392(17) .
C47' C48' 1.391(19) .
C47' H47B 0.9593 .
C48' H48B 0.9644 .
C49 C50 1.499(8) .
C49 H49A 0.9800 .
C49 H49B 0.9800 .
C49 H49C 0.9800 .
C50 C51 1.393(8) .
C51 C52 1.393(9) .
C51 H51A 0.9500 .
C52 C53 1.517(8) .
C53 H53A 0.9800 .
C53 H53B 0.9800 .
C53 H53C 0.9800 .
C54 C55 1.519(8) .
C54 H54A 0.9800 .
C54 H54B 0.9800 .
C54 H54C 0.9800 .
C55 C56 1.388(8) .
C56 C57 1.402(8) .
C56 H56A 0.9500 .
C57 C58 1.512(8) .
C58 H58A 0.9800 .
C58 H58B 0.9800 .
C58 H58C 0.9800 .

loop_
_geom_torsion_atom_site_label_1
_geom_torsion_atom_site_label_2
_geom_torsion_atom_site_label_3
_geom_torsion_atom_site_label_4
_geom_torsion
_geom_torsion_site_symmetry_1
_geom_torsion_site_symmetry_4
C9 N1 C1 C2 -4.0(7) . .
Tm1 N1 C1 C2 159.7(4) . .
N1 C1 C2 C3 0.0(8) . .
C1 C2 C3 C4 2.6(8) . .
C2 C3 C4 C5 178.4(5) . .
C2 C3 C4 C9 -1.2(7) . .
C10 N2 C5 C6 -26.1(8) . .
C10 N2 C5 C4 154.8(5) . .
C3 C4 C5 C6 -176.0(5) . .
C9 C4 C5 C6 3.6(7) . .
C3 C4 C5 N2 3.2(7) . .
C9 C4 C5 N2 -177.2(5) . .
N2 C5 C6 C7 -179.2(5) . .
C4 C5 C6 C7 -0.1(8) . .
C5 C6 C7 C8 -2.6(8) . .
Tm1 O1 C8 C7 155.6(4) . .
Tm2 O1 C8 C7 -60.3(6) . .
Tm1 O1 C8 C9 -27.4(5) . .
Tm2 O1 C8 C9 116.7(4) . .
C6 C7 C8 O1 178.7(5) . .
C6 C7 C8 C9 1.7(7) . .
C1 N1 C9 C4 5.4(7) . .
Tm1 N1 C9 C4 -160.7(4) . .
C1 N1 C9 C8 -172.6(4) . .
Tm1 N1 C9 C8 21.2(5) . .
C3 C4 C9 N1 -2.9(7) . .
C5 C4 C9 N1 177.5(5) . .
C3 C4 C9 C8 175.1(4) . .
C5 C4 C9 C8 -4.5(7) . .
O1 C8 C9 N1 2.7(6) . .
C7 C8 C9 N1 179.9(4) . .
O1 C8 C9 C4 -175.4(4) . .
C7 C8 C9 C4 1.8(7) . .
C5 N2 C10 C11 -180.0(5) . .
N2 C10 C11 C16 173.1(5) . .
N2 C10 C11 C12 -4.9(8) . .
C16 C11 C12 C13 -0.6(9) . .
C10 C11 C12 C13 177.4(5) . .
C11 C12 C13 C14 1.4(10) . .
C12 C13 C14 F1 177.5(5) . .
C12 C13 C14 C15 -1.0(10) . .
F1 C14 C15 C16 -178.7(5) . .
C13 C14 C15 C16 -0.3(9) . .
C14 C15 C16 C11 1.1(8) . .
C12 C11 C16 C15 -0.7(8) . .
C10 C11 C16 C15 -178.7(5) . .
C25 N3 C17 C18 -1.1(8) . .
Tm2 N3 C17 C18 -164.9(4) . .
N3 C17 C18 C19 4.1(9) . .
C17 C18 C19 C20 -2.0(8) . .
C18 C19 C20 C25 -2.6(8) . .
C18 C19 C20 C21 177.4(5) . .
C26 N4 C21 C22 30.4(8) . .
C26 N4 C21 C20 -147.7(5) . .
C25 C20 C21 C22 -5.5(7) . .
C19 C20 C21 C22 174.5(5) . .
C25 C20 C21 N4 172.8(4) . .
C19 C20 C21 N4 -7.2(7) . .
N4 C21 C22 C23 -174.6(5) . .
C20 C21 C22 C23 3.5(8) . .
C21 C22 C23 C24 1.0(8) . .
Tm2 O2 C24 C23 -159.9(4) . .
Tm1 O2 C24 C23 3.3(8) 5_757 .
Tm2 O2 C24 C25 21.8(6) . .
Tm1 O2 C24 C25 -174.9(3) 5_757 .
C22 C23 C24 O2 178.3(5) . .
C22 C23 C24 C25 -3.4(7) . .
C17 N3 C25 C20 -3.8(7) . .
Tm2 N3 C25 C20 162.5(4) . .
C17 N3 C25 C24 178.6(5) . .
Tm2 N3 C25 C24 -15.1(5) . .
C19 C20 C25 N3 5.7(7) . .
C21 C20 C25 N3 -174.3(4) . .
C19 C20 C25 C24 -176.8(5) . .
C21 C20 C25 C24 3.2(7) . .
O2 C24 C25 N3 -2.7(7) . .
C23 C24 C25 N3 178.9(4) . .
O2 C24 C25 C20 179.6(4) . .
C23 C24 C25 C20 1.2(7) . .
C21 N4 C26 C27 177.1(5) . .
N4 C26 C27 C32 -175.2(5) . .
N4 C26 C27 C28 1.0(8) . .
C32 C27 C28 C29 -0.3(8) . .
C26 C27 C28 C29 -176.5(5) . .
C27 C28 C29 C30 1.7(8) . .
C28 C29 C30 C31 -2.6(9) . .
C28 C29 C30 F2 176.8(5) . .
C29 C30 C31 C32 1.8(9) . .
F2 C30 C31 C32 -177.6(5) . .
C30 C31 C32 C27 -0.2(9) . .
C28 C27 C32 C31 -0.5(8) . .
C26 C27 C32 C31 175.8(5) . .
C41 N5 C33 C34 0.7(9) . .
Tm2 N5 C33 C34 162.7(5) . .
N5 C33 C34 C35 -4.9(10) . .
C33 C34 C35 C36 5.3(10) . .
C34 C35 C36 C41 -1.9(9) . .
C34 C35 C36 C37 178.0(6) . .
C42' N6 C37 C38 -39.3(12) . .
C42 N6 C37 C38 19.5(13) . .
C42' N6 C37 C36 143.0(9) . .
C42 N6 C37 C36 -158.3(10) . .
C41 C36 C37 C38 4.1(9) . .
C35 C36 C37 C38 -175.9(6) . .
C41 C36 C37 N6 -178.1(5) . .
C35 C36 C37 N6 2.0(9) . .
N6 C37 C38 C39 -178.9(6) . .
C36 C37 C38 C39 -1.1(10) . .
C37 C38 C39 C40 -2.9(10) . .
Tm1 O3 C40 C39 -5.0(9) 5_757 .
Tm2 O3 C40 C39 160.8(4) . .
Tm1 O3 C40 C41 175.1(4) 5_757 .
Tm2 O3 C40 C41 -19.1(6) . .
C38 C39 C40 O3 -176.1(5) . .
C38 C39 C40 C41 3.8(8) . .
C35 C36 C41 C40 176.8(5) . .
C37 C36 C41 C40 -3.1(9) . .
C35 C36 C41 N5 -2.4(9) . .
C37 C36 C41 N5 177.7(5) . .
O3 C40 C41 C36 179.1(5) . .
C39 C40 C41 C36 -0.8(8) . .
O3 C40 C41 N5 -1.7(7) . .
C39 C40 C41 N5 178.4(5) . .
C33 N5 C41 C36 3.0(8) . .
Tm2 N5 C41 C36 -161.6(4) . .
C33 N5 C41 C40 -176.2(5) . .
Tm2 N5 C41 C40 19.2(6) . .
C37 N6 C42 C43 -175.4(13) . .
N6 C42 C43 C44 -174.1(15) . .
N6 C42 C43 C48 7(3) . .
C48 C43 C44 C45 -6(3) . .
C42 C43 C44 C45 174.9(16) . .
C48 C43 C44 C44 -157.9(17) . 3_656
C42 C43 C44 C44 23(2) . 3_656
C43 C44 C45 C46 6(3) . .
C44 C44 C45 C46 152.6(15) 3_656 .
C44 C45 C46 F3 178(2) . .
C44 C45 C46 C47 -2(3) . .
C45 C46 C47 C48 -2(4) . .
F3 C46 C47 C48 178(2) . .
C44 C43 C48 C47 3(3) . .
C42 C43 C48 C47 -178.6(19) . .
C46 C47 C48 C43 2(4) . .
C37 N6 C42' C43' 173.9(9) . .
N6 C42' C43' C44' -170.5(12) . .
N6 C42' C43' C48' 7(2) . .
C48' C43' C44' C45' 0(2) . .
C42' C43' C44' C45' 177.3(11) . .
C43' C44' C45' C46' 0.0(19) . .
C44' C45' C46' F3' -176.2(13) . .
C44' C45' C46' C47' -1(2) . .
C45' C46' C47' C48' 1(2) . .
F3' C46' C47' C48' 176.6(14) . .
C46' C47' C48' C43' 0(2) . .
C44' C43' C48' C47' 0(2) . .
C42' C43' C48' C47' -177.0(13) . .
Tm1 O4 C50 C51 12.0(9) . .
Tm1 O4 C50 C49 -169.2(4) . .
O4 C50 C51 C52 6.9(10) . .
C49 C50 C51 C52 -171.8(6) . .
Tm1 O5 C52 C51 -23.0(9) . .
Tm1 O5 C52 C53 159.1(5) . .
C50 C51 C52 O5 -1.6(10) . .
C50 C51 C52 C53 176.3(6) . .
Tm2 O6 C55 C56 15.6(9) . .
Tm2 O6 C55 C54 -166.7(5) . .
O6 C55 C56 C57 4.4(10) . .
C54 C55 C56 C57 -173.3(6) . .
Tm2 O7 C57 C56 -8.5(8) . .
Tm2 O7 C57 C58 171.5(4) . .
C55 C56 C57 O7 -8.2(9) . .
C55 C56 C57 C58 171.8(6) . .
